data_7230256
loop_
_publ_author_name
'Jin, Jun-Ling'
'Shen, Yang-Lin'
'Xie, Yun-Peng'
'Lu, Xing'

_publ_section_title
;
 Silver ethynide clusters constructed with fluorinated \b-diketonate
 ligands
;
_journal_issue 14
_journal_name_full CrystEngComm
_journal_page_first 2036
_journal_paper_doi 10.1039/C8CE00243F
_journal_volume 20
_journal_year 2018
_chemical_formula_sum 'C70 H84 Ag12 F24 O10'
_chemical_formula_weight 2835.81
_space_group_crystal_system monoclinic
_space_group_IT_number 14
_space_group_name_Hall '-P 2yn'
_space_group_name_H-M_alt 'P 1 21/n 1'
_symmetry_space_group_name_Hall '-P 2yn'
_symmetry_space_group_name_H-M 'P 1 21/n 1'
_atom_sites_solution_hydrogens geom
_audit_creation_method SHELXL-2014/7
_audit_update_record
;
2018-01-15 deposited with the CCDC.
2018-03-05 downloaded from the CCDC.
;
_cell_angle_alpha 90
_cell_angle_beta 106.631(2)
_cell_angle_gamma 90
_cell_formula_units_Z 2
_cell_length_a 15.9191(12)
_cell_length_b 18.5105(14)
_cell_length_c 16.4798(13)
_cell_measurement_reflns_used 9986
_cell_measurement_temperature 173(2)
_cell_measurement_theta_max 28.2877
_cell_measurement_theta_min 3.0461
_cell_volume 4653.0(6)
_computing_cell_refinement 'SAINT (Bruker, 2014)'
_computing_data_collection 'Apex2 (Bruker, 2014)'
_computing_data_reduction 'SAINT (Bruker, 2014)'
_computing_structure_refinement 'SHELXL-2014/7 (Sheldrick, 2014)'
_computing_structure_solution 'SHELXTL XT-2014/4 (Sheldrick, 2014)'
_diffrn_ambient_temperature 173(2)
_diffrn_measured_fraction_theta_full 0.991
_diffrn_measured_fraction_theta_max 0.991
_diffrn_measurement_device_type 'Bruker D8 Quest'
_diffrn_measurement_method \w
_diffrn_radiation_type MoK\a
_diffrn_radiation_wavelength 0.71073
_diffrn_reflns_av_R_equivalents 0.0337
_diffrn_reflns_av_unetI/netI 0.0304
_diffrn_reflns_Laue_measured_fraction_full 0.991
_diffrn_reflns_Laue_measured_fraction_max 0.991
_diffrn_reflns_limit_h_max 18
_diffrn_reflns_limit_h_min -18
_diffrn_reflns_limit_k_max 22
_diffrn_reflns_limit_k_min -22
_diffrn_reflns_limit_l_max 15
_diffrn_reflns_limit_l_min -19
_diffrn_reflns_number 31150
_diffrn_reflns_point_group_measured_fraction_full 0.991
_diffrn_reflns_point_group_measured_fraction_max 0.991
_diffrn_reflns_theta_full 25.026
_diffrn_reflns_theta_max 25.026
_diffrn_reflns_theta_min 2.835
_diffrn_source 'fine-focus sealed tube'
_exptl_absorpt_coefficient_mu 2.559
_exptl_absorpt_correction_T_max 0.7457
_exptl_absorpt_correction_T_min 0.5961
_exptl_absorpt_correction_type multi-scan
_exptl_absorpt_process_details SADABS
_exptl_crystal_colour colorless
_exptl_crystal_density_diffrn 2.024
_exptl_crystal_description block
_exptl_crystal_F_000 2728
_exptl_crystal_size_max 0.315
_exptl_crystal_size_mid 0.267
_exptl_crystal_size_min 0.195
_refine_diff_density_max 1.565
_refine_diff_density_min -1.481
_refine_diff_density_rms 0.190
_refine_ls_extinction_method none
_refine_ls_goodness_of_fit_ref 1.156
_refine_ls_hydrogen_treatment constr
_refine_ls_matrix_type full
_refine_ls_number_parameters 571
_refine_ls_number_reflns 8131
_refine_ls_number_restraints 339
_refine_ls_restrained_S_all 1.142
_refine_ls_R_factor_all 0.0634
_refine_ls_R_factor_gt 0.0588
_refine_ls_shift/su_max 0.000
_refine_ls_shift/su_mean 0.000
_refine_ls_structure_factor_coef Fsqd
_refine_ls_weighting_details 'w=1/[\s^2^(Fo^2^)+(0.0151P)^2^+111.7992P] where P=(Fo^2^+2Fc^2^)/3'
_refine_ls_weighting_scheme calc
_refine_ls_wR_factor_gt 0.1559
_refine_ls_wR_factor_ref 0.1584
_reflns_Friedel_coverage 0.000
_reflns_number_gt 7373
_reflns_number_total 8131
_reflns_threshold_expression 'I > 2\s(I)'
_cod_data_source_file c8ce00243f2.cif
_cod_data_source_block Complex2
_cod_depositor_comments
;
The following automatic conversions were performed:

'_exptl_absorpt_correction_type' value 'Multi-scan' changed to
'multi-scan' according to
/home/data/users/saulius/crontab/automatic-downloads/rss-feeds/RSC/lib/dictionaries/cif_core.dic
dictionary named 'cif_core.dic' version 2.4.2 from 2011-04-26.

Automatic conversion script
Id: cif_fix_values 4973 2017-02-22 13:04:09Z antanas 

 Adding full bibliography for 7230255--7230262.cif.
;
_cod_database_code 7230256
_shelx_shelxl_version_number 2014/7
_shelx_space_group_comment
;
The symmetry employed for this shelxl refinement is uniquely defined
by the following loop, which should always be used as a source of
symmetry information in preference to the above space-group names.
They are only intended as comments.
;
_shelx_estimated_absorpt_t_min 0.499
_shelx_estimated_absorpt_t_max 0.635

loop_
_space_group_symop_operation_xyz
'x, y, z'
'-x+1/2, y+1/2, -z+1/2'
'-x, -y, -z'
'x-1/2, -y-1/2, z-1/2'

loop_
_atom_site_label
_atom_site_type_symbol
_atom_site_fract_x
_atom_site_fract_y
_atom_site_fract_z
_atom_site_U_iso_or_equiv
_atom_site_adp_type
_atom_site_occupancy
_atom_site_site_symmetry_order
_atom_site_calc_flag
_atom_site_refinement_flags_posn
_atom_site_refinement_flags_adp
_atom_site_refinement_flags_occupancy
_atom_site_disorder_assembly
_atom_site_disorder_group
Ag1 Ag 0.40686(5) 0.42303(5) -0.06690(5) 0.0366(2) Uani 1 1 d . . . . .
Ag2 Ag 0.33596(6) 0.54530(5) -0.17675(5) 0.0393(2) Uani 1 1 d . . . . .
Ag3 Ag 0.44973(6) 0.55860(5) 0.14590(6) 0.0439(2) Uani 1 1 d . . . . .
Ag4 Ag 0.32300(6) 0.44730(5) 0.06775(5) 0.0408(2) Uani 1 1 d . . . . .
Ag5 Ag 0.49377(6) 0.41424(5) 0.20841(6) 0.0424(2) Uani 1 1 d . . . . .
Ag6 Ag 0.54529(6) 0.35360(5) 0.06825(5) 0.0435(2) Uani 1 1 d . . . . .
F1 F 0.4600(7) 0.2010(5) 0.0540(9) 0.099(4) Uani 1 1 d . . . . .
F2 F 0.3613(7) 0.1342(5) 0.0765(8) 0.095(3) Uani 1 1 d . . . . .
F3 F 0.4488(8) 0.1933(7) 0.1776(9) 0.118(4) Uani 1 1 d . . . . .
F4 F 0.0444(6) 0.3016(8) 0.0064(8) 0.111(4) Uani 1 1 d . . . . .
F5 F 0.0925(7) 0.2168(6) 0.0920(12) 0.144(6) Uani 1 1 d . . . . .
F6 F 0.0751(8) 0.3218(8) 0.1325(9) 0.121(5) Uani 1 1 d . . . . .
F7 F 0.9298(6) 0.5569(7) 0.4113(8) 0.113(4) Uani 1 1 d . . . . .
F8 F 0.8778(7) 0.5180(6) 0.5070(6) 0.091(3) Uani 1 1 d . . . . .
F9 F 0.9160(7) 0.4444(6) 0.4262(7) 0.102(4) Uani 1 1 d . . . . .
F10A F 0.4981(11) 0.604(2) 0.338(2) 0.092(16) Uani 0.39(5) 1 d D . P A 1
F11A F 0.598(3) 0.610(3) 0.4583(12) 0.106(18) Uani 0.39(5) 1 d D . P A 1
F12A F 0.599(3) 0.6849(11) 0.358(4) 0.12(2) Uani 0.39(5) 1 d D . P A 1
F10B F 0.531(2) 0.5637(16) 0.399(2) 0.18(2) Uani 0.61(5) 1 d D . P A 2
F11B F 0.6245(16) 0.6518(16) 0.4397(15) 0.103(11) Uani 0.61(5) 1 d D . P A 2
F12B F 0.531(2) 0.654(2) 0.3137(12) 0.14(2) Uani 0.61(5) 1 d D . P A 2
O5 O 0.3781(5) 0.3198(4) 0.0713(6) 0.048(2) Uani 1 1 d . . . . .
O6 O 0.2011(6) 0.3721(5) 0.0644(7) 0.057(2) Uani 1 1 d . . . . .
O7 O 0.6077(5) 0.5480(5) 0.2600(5) 0.0444(19) Uani 1 1 d . . . . .
O8 O 0.7834(5) 0.4818(5) 0.2946(6) 0.057(2) Uani 1 1 d . . . . .
C1 C 0.2973(7) 0.4846(6) -0.0703(7) 0.040(3) Uani 1 1 d D U . . .
C2 C 0.2264(6) 0.5120(6) -0.0799(7) 0.040(2) Uani 1 1 d D U . . .
C3 C 0.1383(8) 0.5450(7) -0.0908(8) 0.060(3) Uani 1 1 d D U . . .
C4 C 0.1235(13) 0.5588(11) -0.0053(10) 0.110(7) Uani 1 1 d D U . . .
H4A H 0.0655 0.5805 -0.0134 0.166 Uiso 1 1 calc R U . . .
H4B H 0.1268 0.5131 0.0254 0.166 Uiso 1 1 calc R U . . .
H4C H 0.1686 0.5920 0.0275 0.166 Uiso 1 1 calc R U . . .
C5 C 0.0705(11) 0.4916(12) -0.1413(14) 0.142(9) Uani 1 1 d D U . . .
H5A H 0.0116 0.5115 -0.1498 0.213 Uiso 1 1 calc R U . . .
H5B H 0.0806 0.4830 -0.1965 0.213 Uiso 1 1 calc R U . . .
H5C H 0.0757 0.4459 -0.1102 0.213 Uiso 1 1 calc R U . . .
C6 C 0.1335(13) 0.6152(9) -0.1393(12) 0.122(8) Uani 1 1 d D U . . .
H6A H 0.0759 0.6375 -0.1470 0.184 Uiso 1 1 calc R U . . .
H6B H 0.1793 0.6482 -0.1075 0.184 Uiso 1 1 calc R U . . .
H6C H 0.1421 0.6054 -0.1949 0.184 Uiso 1 1 calc R U . . .
C7 C 0.3836(7) 0.4815(6) 0.2048(8) 0.039(2) Uani 1 1 d D U . . .
C8 C 0.3311(8) 0.4915(6) 0.2434(8) 0.045(3) Uani 1 1 d D U . . .
C9 C 0.2627(10) 0.5076(9) 0.2868(11) 0.101(4) Uani 1 1 d D U . . .
C10 C 0.2041(12) 0.4437(10) 0.2810(12) 0.101(4) Uani 1 1 d D U . . .
H10A H 0.1594 0.4545 0.3095 0.151 Uiso 1 1 calc R U . . .
H10B H 0.1756 0.4325 0.2213 0.151 Uiso 1 1 calc R U . . .
H10C H 0.2389 0.4020 0.3082 0.151 Uiso 1 1 calc R U . . .
C11 C 0.2052(14) 0.5733(11) 0.2464(14) 0.143(8) Uani 1 1 d D U . . .
H11A H 0.2425 0.6159 0.2497 0.215 Uiso 1 1 calc R U . . .
H11B H 0.1748 0.5627 0.1870 0.215 Uiso 1 1 calc R U . . .
H11C H 0.1619 0.5827 0.2771 0.215 Uiso 1 1 calc R U . . .
C12 C 0.3104(12) 0.5273(11) 0.3781(10) 0.110(6) Uani 1 1 d D U . . .
H12A H 0.3479 0.5695 0.3788 0.165 Uiso 1 1 calc R U . . .
H12B H 0.2674 0.5388 0.4084 0.165 Uiso 1 1 calc R U . . .
H12C H 0.3465 0.4865 0.4057 0.165 Uiso 1 1 calc R U . . .
C13 C 0.3961(7) 0.6501(6) -0.2029(7) 0.038(2) Uani 1 1 d . U . . .
C14 C 0.3481(7) 0.6972(6) -0.2411(6) 0.036(2) Uani 1 1 d . U . . .
C15 C 0.2903(8) 0.7531(7) -0.2892(7) 0.053(3) Uani 1 1 d D U . . .
C16A C 0.3395(13) 0.7961(11) -0.3402(15) 0.083(7) Uani 0.76(3) 1 d D U P B 1
H16A H 0.3010 0.8338 -0.3727 0.124 Uiso 0.76(3) 1 calc R U P B 1
H16B H 0.3915 0.8185 -0.3016 0.124 Uiso 0.76(3) 1 calc R U P B 1
H16C H 0.3576 0.7637 -0.3791 0.124 Uiso 0.76(3) 1 calc R U P B 1
C17A C 0.2104(12) 0.7178(12) -0.3519(13) 0.077(7) Uani 0.76(3) 1 d D U P B 1
H17A H 0.1717 0.7555 -0.3841 0.116 Uiso 0.76(3) 1 calc R U P B 1
H17B H 0.2300 0.6866 -0.3910 0.116 Uiso 0.76(3) 1 calc R U P B 1
H17C H 0.1784 0.6888 -0.3207 0.116 Uiso 0.76(3) 1 calc R U P B 1
C18A C 0.258(2) 0.8028(13) -0.2326(14) 0.119(11) Uani 0.76(3) 1 d D U P B 1
H18A H 0.2195 0.8395 -0.2670 0.178 Uiso 0.76(3) 1 calc R U P B 1
H18B H 0.2253 0.7748 -0.2011 0.178 Uiso 0.76(3) 1 calc R U P B 1
H18C H 0.3081 0.8264 -0.1926 0.178 Uiso 0.76(3) 1 calc R U P B 1
C16B C 0.289(5) 0.770(4) -0.381(2) 0.090(16) Uani 0.24(3) 1 d D U P B 2
H16D H 0.2463 0.8083 -0.4035 0.135 Uiso 0.24(3) 1 calc R U P B 2
H16E H 0.3470 0.7849 -0.3827 0.135 Uiso 0.24(3) 1 calc R U P B 2
H16F H 0.2712 0.7261 -0.4158 0.135 Uiso 0.24(3) 1 calc R U P B 2
C17B C 0.1930(19) 0.746(4) -0.292(5) 0.088(15) Uani 0.24(3) 1 d D U P B 2
H17D H 0.1596 0.7858 -0.3257 0.132 Uiso 0.24(3) 1 calc R U P B 2
H17E H 0.1700 0.6999 -0.3183 0.132 Uiso 0.24(3) 1 calc R U P B 2
H17F H 0.1875 0.7481 -0.2345 0.132 Uiso 0.24(3) 1 calc R U P B 2
C18B C 0.321(4) 0.824(2) -0.241(4) 0.075(15) Uani 0.24(3) 1 d D U P B 2
H18D H 0.2840 0.8639 -0.2707 0.113 Uiso 0.24(3) 1 calc R U P B 2
H18E H 0.3155 0.8200 -0.1836 0.113 Uiso 0.24(3) 1 calc R U P B 2
H18F H 0.3820 0.8332 -0.2388 0.113 Uiso 0.24(3) 1 calc R U P B 2
C25 C 0.5100(7) 0.3558(5) -0.0708(6) 0.032(2) Uani 1 1 d . U . . .
C26 C 0.5566(7) 0.3093(5) -0.0846(6) 0.033(2) Uani 1 1 d D U . . .
C27 C 0.6067(8) 0.2469(6) -0.1057(7) 0.048(3) Uani 1 1 d D U . . .
C28 C 0.6621(13) 0.2745(9) -0.1608(14) 0.098(6) Uani 1 1 d D U . . .
H28A H 0.6953 0.2342 -0.1751 0.146 Uiso 1 1 calc R U . . .
H28B H 0.6238 0.2954 -0.2129 0.146 Uiso 1 1 calc R U . . .
H28C H 0.7029 0.3114 -0.1299 0.146 Uiso 1 1 calc R U . . .
C29 C 0.5408(12) 0.1931(8) -0.1576(13) 0.091(5) Uani 1 1 d D U . . .
H29A H 0.5721 0.1517 -0.1722 0.136 Uiso 1 1 calc R U . . .
H29B H 0.5023 0.1764 -0.1244 0.136 Uiso 1 1 calc R U . . .
H29C H 0.5056 0.2164 -0.2096 0.136 Uiso 1 1 calc R U . . .
C30 C 0.6601(15) 0.2096(11) -0.0231(11) 0.112(7) Uani 1 1 d D U . . .
H30A H 0.6928 0.1688 -0.0371 0.168 Uiso 1 1 calc R U . . .
H30B H 0.7012 0.2443 0.0121 0.168 Uiso 1 1 calc R U . . .
H30C H 0.6201 0.1919 0.0079 0.168 Uiso 1 1 calc R U . . .
C31 C 0.4029(9) 0.1968(7) 0.0969(11) 0.060(4) Uani 1 1 d . U . . .
C32 C 0.3422(8) 0.2644(6) 0.0837(7) 0.040(2) Uani 1 1 d . U . . .
C33 C 0.2578(8) 0.2543(7) 0.0878(9) 0.050(3) Uani 1 1 d . U . . .
H33 H 0.2418 0.2067 0.0991 0.060 Uiso 1 1 calc R U . . .
C34 C 0.1946(8) 0.3069(7) 0.0768(8) 0.045(3) Uani 1 1 d . U . . .
C35 C 0.1035(9) 0.2851(8) 0.0778(10) 0.059(3) Uani 1 1 d . U . . .
C36 C 0.8794(9) 0.5056(8) 0.4282(9) 0.060(4) Uani 1 1 d . U . . .
C37 C 0.7867(7) 0.5100(7) 0.3624(7) 0.043(3) Uani 1 1 d . U . . .
C38 C 0.7239(8) 0.5479(7) 0.3884(8) 0.048(3) Uani 1 1 d . U . . .
H38 H 0.7382 0.5635 0.4457 0.058 Uiso 1 1 calc R U . . .
C39 C 0.6418(8) 0.5640(7) 0.3356(7) 0.043(3) Uani 1 1 d . U . . .
C40 C 0.5849(8) 0.6119(8) 0.3730(7) 0.066(4) Uani 1 1 d D U . . .
C101 C 0.354(7) 0.348(5) 0.352(7) 0.28(5) Uiso 0.50(2) 1 d D . P C 1
O101 O 0.400(5) 0.285(4) 0.339(4) 0.25(2) Uiso 0.50(2) 1 d D . P C 1
C102 C 0.531(4) 0.408(3) 0.401(4) 0.14(2) Uiso 0.50(2) 1 d D . P C 2
O102 O 0.486(4) 0.353(3) 0.344(4) 0.25(2) Uiso 0.50(2) 1 d D . P C 2

loop_
_atom_site_aniso_label
_atom_site_aniso_U_11
_atom_site_aniso_U_22
_atom_site_aniso_U_33
_atom_site_aniso_U_23
_atom_site_aniso_U_13
_atom_site_aniso_U_12
Ag1 0.0332(4) 0.0399(5) 0.0371(4) 0.0056(4) 0.0109(3) 0.0086(3)
Ag2 0.0371(4) 0.0411(5) 0.0364(4) 0.0054(4) 0.0054(4) -0.0025(4)
Ag3 0.0476(5) 0.0370(5) 0.0527(5) 0.0009(4) 0.0235(4) -0.0050(4)
Ag4 0.0421(5) 0.0442(5) 0.0365(5) 0.0035(4) 0.0117(4) -0.0020(4)
Ag5 0.0382(5) 0.0470(5) 0.0425(5) 0.0092(4) 0.0124(4) 0.0088(4)
Ag6 0.0492(5) 0.0416(5) 0.0334(4) 0.0022(4) 0.0017(4) 0.0038(4)
F1 0.081(7) 0.053(5) 0.191(12) 0.015(6) 0.084(8) 0.009(5)
F2 0.080(7) 0.042(5) 0.172(11) 0.008(6) 0.053(7) 0.001(4)
F3 0.102(9) 0.107(9) 0.129(10) 0.047(8) 0.008(8) 0.039(7)
F4 0.045(5) 0.163(12) 0.116(9) 0.016(8) 0.009(6) -0.016(6)
F5 0.070(7) 0.063(6) 0.32(2) 0.054(9) 0.093(10) 0.001(5)
F6 0.095(8) 0.157(12) 0.141(11) -0.026(9) 0.083(8) -0.016(8)
F7 0.055(6) 0.110(9) 0.140(10) 0.032(8) -0.024(6) -0.036(6)
F8 0.084(7) 0.103(8) 0.059(6) -0.008(5) -0.024(5) 0.015(6)
F9 0.078(7) 0.088(7) 0.106(8) -0.020(6) -0.029(6) 0.041(6)
F10A 0.040(13) 0.16(4) 0.07(2) -0.06(2) 0.013(14) 0.020(17)
F11A 0.11(3) 0.14(4) 0.069(19) -0.04(2) 0.015(19) 0.05(3)
F12A 0.10(3) 0.048(16) 0.25(7) -0.03(2) 0.08(4) 0.007(16)
F10B 0.12(2) 0.28(4) 0.17(4) -0.11(3) 0.10(3) -0.06(3)
F11B 0.074(13) 0.13(3) 0.096(18) -0.063(18) 0.007(12) -0.005(15)
F12B 0.14(3) 0.20(4) 0.092(16) -0.011(19) 0.034(18) 0.12(3)
O5 0.041(4) 0.040(5) 0.063(6) 0.006(4) 0.013(4) -0.002(4)
O6 0.042(5) 0.044(5) 0.089(7) 0.003(5) 0.025(5) 0.005(4)
O7 0.038(4) 0.050(5) 0.040(4) -0.004(4) 0.002(4) 0.000(4)
O8 0.036(5) 0.074(6) 0.050(5) -0.013(5) -0.004(4) 0.007(4)
C1 0.037(5) 0.046(6) 0.044(6) 0.006(5) 0.020(5) 0.005(5)
C2 0.037(5) 0.048(6) 0.035(6) 0.017(5) 0.010(4) 0.007(4)
C3 0.048(6) 0.068(8) 0.069(8) 0.017(6) 0.026(6) 0.025(6)
C4 0.104(14) 0.159(19) 0.093(11) 0.039(10) 0.068(11) 0.068(13)
C5 0.033(7) 0.184(18) 0.19(2) -0.039(17) 0.009(11) -0.001(11)
C6 0.113(15) 0.124(13) 0.159(18) 0.092(14) 0.085(14) 0.087(11)
C7 0.045(6) 0.029(5) 0.051(7) 0.005(5) 0.024(5) 0.002(5)
C8 0.060(7) 0.040(6) 0.042(6) -0.001(5) 0.024(5) -0.008(5)
C9 0.094(9) 0.128(11) 0.109(9) -0.011(8) 0.075(7) -0.017(7)
C10 0.094(9) 0.128(11) 0.109(9) -0.011(8) 0.075(7) -0.017(7)
C11 0.133(19) 0.157(15) 0.172(19) 0.017(17) 0.098(15) 0.058(13)
C12 0.124(15) 0.140(18) 0.099(10) -0.036(11) 0.084(10) -0.003(11)
C13 0.035(6) 0.039(6) 0.038(6) 0.010(5) 0.009(5) 0.003(4)
C14 0.041(6) 0.039(5) 0.026(5) 0.007(4) 0.006(4) 0.004(4)
C15 0.060(7) 0.050(7) 0.045(7) 0.011(5) 0.008(5) 0.022(5)
C16A 0.073(13) 0.063(13) 0.098(16) 0.056(12) 0.002(10) 0.006(9)
C17A 0.053(10) 0.091(15) 0.066(13) 0.032(9) -0.017(8) 0.007(9)
C18A 0.17(3) 0.11(2) 0.063(13) 0.005(11) 0.020(14) 0.096(18)
C16B 0.11(4) 0.11(4) 0.038(15) 0.027(16) 0.00(2) 0.05(3)
C17B 0.056(12) 0.09(3) 0.10(4) 0.03(3) 0.00(2) 0.029(17)
C18B 0.09(3) 0.054(13) 0.07(3) 0.002(19) 0.00(3) 0.03(2)
C25 0.038(5) 0.024(5) 0.031(5) 0.004(4) 0.006(4) -0.003(4)
C26 0.038(5) 0.033(5) 0.027(5) 0.003(4) 0.007(4) 0.001(4)
C27 0.054(7) 0.041(6) 0.055(7) 0.013(5) 0.023(5) 0.023(5)
C28 0.114(14) 0.064(10) 0.153(17) 0.017(10) 0.101(13) 0.030(9)
C29 0.104(12) 0.047(8) 0.126(14) -0.031(9) 0.041(10) 0.003(7)
C30 0.155(19) 0.095(14) 0.080(10) 0.027(9) 0.022(9) 0.085(13)
C31 0.046(7) 0.037(7) 0.096(11) 0.015(7) 0.017(8) 0.000(5)
C32 0.049(6) 0.028(5) 0.043(6) 0.005(5) 0.014(5) -0.003(5)
C33 0.046(6) 0.045(7) 0.060(8) 0.013(6) 0.017(6) -0.003(5)
C34 0.050(6) 0.043(7) 0.048(7) 0.005(5) 0.025(6) -0.002(5)
C35 0.051(7) 0.050(8) 0.081(10) 0.009(7) 0.029(8) -0.002(6)
C36 0.045(7) 0.064(9) 0.051(8) -0.011(7) -0.017(6) 0.007(7)
C37 0.034(5) 0.049(7) 0.033(6) -0.003(5) -0.009(4) -0.006(5)
C38 0.041(5) 0.050(7) 0.045(7) 0.000(5) -0.001(5) -0.003(5)
C39 0.039(5) 0.045(6) 0.039(6) 0.000(5) 0.002(5) -0.003(5)
C40 0.050(7) 0.098(12) 0.047(8) -0.025(8) 0.010(6) 0.003(7)

loop_
_atom_type_symbol
_atom_type_description
_atom_type_scat_dispersion_real
_atom_type_scat_dispersion_imag
_atom_type_scat_source
C C 0.0033 0.0016 'International Tables Vol C Tables 4.2.6.8 and 6.1.1.4'
H H 0.0000 0.0000 'International Tables Vol C Tables 4.2.6.8 and 6.1.1.4'
O O 0.0106 0.0060 'International Tables Vol C Tables 4.2.6.8 and 6.1.1.4'
F F 0.0171 0.0103 'International Tables Vol C Tables 4.2.6.8 and 6.1.1.4'
Ag Ag -0.8971 1.1015 'International Tables Vol C Tables 4.2.6.8 and 6.1.1.4'

loop_
_geom_angle_atom_site_label_1
_geom_angle_atom_site_label_2
_geom_angle_atom_site_label_3
_geom_angle
_geom_angle_site_symmetry_1
_geom_angle_site_symmetry_3
C1 Ag1 C25 175.3(4) . .
C1 Ag1 Ag2 51.9(3) . .
C25 Ag1 Ag2 128.0(3) . .
C1 Ag1 Ag4 51.2(3) . .
C25 Ag1 Ag4 130.6(3) . .
Ag2 Ag1 Ag4 99.89(3) . .
C1 Ag1 Ag6 134.7(3) . .
C25 Ag1 Ag6 48.2(3) . .
Ag2 Ag1 Ag6 151.86(4) . .
Ag4 Ag1 Ag6 84.18(3) . .
C1 Ag1 Ag3 132.5(3) . 3_665
C25 Ag1 Ag3 48.5(3) . 3_665
Ag2 Ag1 Ag3 81.24(3) . 3_665
Ag4 Ag1 Ag3 153.17(4) . 3_665
Ag6 Ag1 Ag3 82.99(3) . 3_665
C13 Ag2 C1 141.5(4) . .
C13 Ag2 O8 108.2(4) . 3_665
C1 Ag2 O8 101.3(4) . 3_665
C13 Ag2 O7 104.4(4) . 3_665
C1 Ag2 O7 107.0(3) . 3_665
O8 Ag2 O7 74.6(3) 3_665 3_665
C13 Ag2 Ag6 47.4(3) . 3_665
C1 Ag2 Ag6 96.6(3) . 3_665
O8 Ag2 Ag6 151.8(2) 3_665 3_665
O7 Ag2 Ag6 120.55(18) 3_665 3_665
C13 Ag2 Ag1 132.5(3) . .
C1 Ag2 Ag1 44.9(3) . .
O8 Ag2 Ag1 115.2(3) 3_665 .
O7 Ag2 Ag1 70.83(19) 3_665 .
Ag6 Ag2 Ag1 92.87(3) 3_665 .
C13 Ag2 Ag5 45.5(3) . 3_665
C1 Ag2 Ag5 134.8(3) . 3_665
O8 Ag2 Ag5 117.8(2) 3_665 3_665
O7 Ag2 Ag5 66.23(19) 3_665 3_665
Ag6 Ag2 Ag5 58.78(3) 3_665 3_665
Ag1 Ag2 Ag5 95.35(3) . 3_665
C7 Ag3 C25 168.3(4) . 3_665
C7 Ag3 C26 144.6(4) . 3_665
C25 Ag3 C26 26.9(4) 3_665 3_665
C7 Ag3 Ag5 47.6(3) . .
C25 Ag3 Ag5 141.7(3) 3_665 .
C26 Ag3 Ag5 167.7(2) 3_665 .
C7 Ag3 Ag4 50.7(3) . .
C25 Ag3 Ag4 122.2(3) 3_665 .
C26 Ag3 Ag4 122.7(2) 3_665 .
Ag5 Ag3 Ag4 64.43(3) . .
C7 Ag3 Ag1 144.2(3) . 3_665
C25 Ag3 Ag1 44.6(3) 3_665 3_665
C26 Ag3 Ag1 71.0(2) 3_665 3_665
Ag5 Ag3 Ag1 97.17(4) . 3_665
Ag4 Ag3 Ag1 114.29(4) . 3_665
C7 Ag4 C1 143.4(4) . .
C7 Ag4 O6 107.3(4) . .
C1 Ag4 O6 103.9(4) . .
C7 Ag4 O5 101.1(3) . .
C1 Ag4 O5 105.5(4) . .
O6 Ag4 O5 74.2(3) . .
C7 Ag4 Ag3 47.3(3) . .
C1 Ag4 Ag3 97.5(3) . .
O6 Ag4 Ag3 151.9(2) . .
O5 Ag4 Ag3 117.45(19) . .
C7 Ag4 Ag1 129.6(3) . .
C1 Ag4 Ag1 44.6(3) . .
O6 Ag4 Ag1 116.0(2) . .
O5 Ag4 Ag1 69.0(2) . .
Ag3 Ag4 Ag1 92.02(4) . .
C7 Ag4 Ag5 43.8(3) . .
C1 Ag4 Ag5 132.2(3) . .
O6 Ag4 Ag5 116.0(2) . .
O5 Ag4 Ag5 64.5(2) . .
Ag3 Ag4 Ag5 57.22(3) . .
Ag1 Ag4 Ag5 92.53(3) . .
C7 Ag5 C13 175.7(4) . 3_665
C7 Ag5 O102 92.3(15) . .
C13 Ag5 O102 91.9(15) 3_665 .
C7 Ag5 Ag3 48.4(3) . .
C13 Ag5 Ag3 128.3(3) 3_665 .
O102 Ag5 Ag3 131.5(14) . .
C7 Ag5 Ag6 128.5(3) . .
C13 Ag5 Ag6 47.7(3) 3_665 .
O102 Ag5 Ag6 128.6(14) . .
Ag3 Ag5 Ag6 99.81(4) . .
C7 Ag5 Ag2 128.7(3) . 3_665
C13 Ag5 Ag2 48.7(3) 3_665 3_665
O102 Ag5 Ag2 122.5(15) . 3_665
Ag3 Ag5 Ag2 81.11(3) . 3_665
Ag6 Ag5 Ag2 58.70(3) . 3_665
C7 Ag5 Ag4 47.5(3) . .
C13 Ag5 Ag4 129.3(3) 3_665 .
O102 Ag5 Ag4 119.7(15) . .
Ag3 Ag5 Ag4 58.34(3) . .
Ag6 Ag5 Ag4 82.37(3) . .
Ag2 Ag5 Ag4 117.74(4) 3_665 .
C13 Ag6 C25 169.5(4) 3_665 .
C13 Ag6 C26 145.9(4) 3_665 .
C25 Ag6 C26 25.8(3) . .
C13 Ag6 Ag2 50.8(3) 3_665 3_665
C25 Ag6 Ag2 124.1(3) . 3_665
C26 Ag6 Ag2 124.6(2) . 3_665
C13 Ag6 Ag5 47.6(3) 3_665 .
C25 Ag6 Ag5 141.2(3) . .
C26 Ag6 Ag5 166.5(2) . .
Ag2 Ag6 Ag5 62.52(3) 3_665 .
C13 Ag6 Ag1 143.7(3) 3_665 .
C25 Ag6 Ag1 44.8(3) . .
C26 Ag6 Ag1 70.3(2) . .
Ag2 Ag6 Ag1 113.66(4) 3_665 .
Ag5 Ag6 Ag1 96.49(4) . .
C32 O5 Ag4 128.0(8) . .
C34 O6 Ag4 132.6(8) . .
C39 O7 Ag2 125.9(8) . 3_665
C37 O8 Ag2 131.4(8) . 3_665
C2 C1 Ag1 170.0(11) . .
C2 C1 Ag4 98.7(8) . .
Ag1 C1 Ag4 84.1(4) . .
C2 C1 Ag2 98.0(8) . .
Ag1 C1 Ag2 83.3(4) . .
Ag4 C1 Ag2 152.4(6) . .
C1 C2 C3 179.0(13) . .
C2 C3 C4 110.4(11) . .
C2 C3 C6 108.6(11) . .
C4 C3 C6 110.3(11) . .
C2 C3 C5 107.2(12) . .
C4 C3 C5 110.1(11) . .
C6 C3 C5 110.3(11) . .
C3 C4 H4A 109.5 . .
C3 C4 H4B 109.5 . .
H4A C4 H4B 109.5 . .
C3 C4 H4C 109.5 . .
H4A C4 H4C 109.5 . .
H4B C4 H4C 109.5 . .
C3 C5 H5A 109.5 . .
C3 C5 H5B 109.5 . .
H5A C5 H5B 109.5 . .
C3 C5 H5C 109.5 . .
H5A C5 H5C 109.5 . .
H5B C5 H5C 109.5 . .
C3 C6 H6A 109.5 . .
C3 C6 H6B 109.5 . .
H6A C6 H6B 109.5 . .
C3 C6 H6C 109.5 . .
H6A C6 H6C 109.5 . .
H6B C6 H6C 109.5 . .
C8 C7 Ag5 139.9(10) . .
C8 C7 Ag3 129.6(9) . .
Ag5 C7 Ag3 84.0(4) . .
C8 C7 Ag4 114.0(10) . .
Ag5 C7 Ag4 88.7(4) . .
Ag3 C7 Ag4 82.0(4) . .
C7 C8 C9 176.1(14) . .
C10 C9 C8 109.7(13) . .
C10 C9 C12 112.3(12) . .
C8 C9 C12 107.2(13) . .
C10 C9 C11 108.2(12) . .
C8 C9 C11 111.8(14) . .
C12 C9 C11 107.6(12) . .
C9 C10 H10A 109.5 . .
C9 C10 H10B 109.5 . .
H10A C10 H10B 109.5 . .
C9 C10 H10C 109.5 . .
H10A C10 H10C 109.5 . .
H10B C10 H10C 109.5 . .
C9 C11 H11A 109.5 . .
C9 C11 H11B 109.5 . .
H11A C11 H11B 109.5 . .
C9 C11 H11C 109.5 . .
H11A C11 H11C 109.5 . .
H11B C11 H11C 109.5 . .
C9 C12 H12A 109.5 . .
C9 C12 H12B 109.5 . .
H12A C12 H12B 109.5 . .
C9 C12 H12C 109.5 . .
H12A C12 H12C 109.5 . .
H12B C12 H12C 109.5 . .
C14 C13 Ag5 141.3(10) . 3_665
C14 C13 Ag6 125.7(10) . 3_665
Ag5 C13 Ag6 84.7(4) 3_665 3_665
C14 C13 Ag2 118.6(9) . .
Ag5 C13 Ag2 85.8(4) 3_665 .
Ag6 C13 Ag2 81.8(4) 3_665 .
C13 C14 C15 178.6(12) . .
C14 C15 C18A 111.8(13) . .
C14 C15 C16A 109.0(11) . .
C18A C15 C16A 110.1(12) . .
C14 C15 C18B 106(3) . .
C14 C15 C17A 109.7(12) . .
C18A C15 C17A 108.2(12) . .
C16A C15 C17A 107.9(11) . .
C14 C15 C16B 120(3) . .
C18B C15 C16B 105(2) . .
C14 C15 C17B 115(3) . .
C18B C15 C17B 105(2) . .
C16B C15 C17B 104(2) . .
C15 C16A H16A 109.5 . .
C15 C16A H16B 109.5 . .
H16A C16A H16B 109.5 . .
C15 C16A H16C 109.5 . .
H16A C16A H16C 109.5 . .
H16B C16A H16C 109.5 . .
C15 C17A H17A 109.5 . .
C15 C17A H17B 109.5 . .
H17A C17A H17B 109.5 . .
C15 C17A H17C 109.5 . .
H17A C17A H17C 109.5 . .
H17B C17A H17C 109.5 . .
C15 C18A H18A 109.5 . .
C15 C18A H18B 109.5 . .
H18A C18A H18B 109.5 . .
C15 C18A H18C 109.5 . .
H18A C18A H18C 109.5 . .
H18B C18A H18C 109.5 . .
C15 C16B H16D 109.5 . .
C15 C16B H16E 109.5 . .
H16D C16B H16E 109.5 . .
C15 C16B H16F 109.5 . .
H16D C16B H16F 109.5 . .
H16E C16B H16F 109.5 . .
C15 C17B H17D 109.5 . .
C15 C17B H17E 109.5 . .
H17D C17B H17E 109.5 . .
C15 C17B H17F 109.5 . .
H17D C17B H17F 109.5 . .
H17E C17B H17F 109.5 . .
C15 C18B H18D 109.5 . .
C15 C18B H18E 109.5 . .
H18D C18B H18E 109.5 . .
C15 C18B H18F 109.5 . .
H18D C18B H18F 109.5 . .
H18E C18B H18F 109.5 . .
C26 C25 Ag1 166.8(9) . .
C26 C25 Ag6 101.3(8) . .
Ag1 C25 Ag6 87.0(4) . .
C26 C25 Ag3 96.6(8) . 3_665
Ag1 C25 Ag3 86.9(4) . 3_665
Ag6 C25 Ag3 124.5(5) . 3_665
C25 C26 C27 174.3(12) . .
C25 C26 Ag3 56.6(6) . 3_665
C27 C26 Ag3 126.1(7) . 3_665
C25 C26 Ag6 52.9(6) . .
C27 C26 Ag6 129.1(7) . .
Ag3 C26 Ag6 94.0(3) 3_665 .
C26 C27 C29 108.0(10) . .
C26 C27 C28 108.6(10) . .
C29 C27 C28 107.9(14) . .
C26 C27 C30 109.6(11) . .
C29 C27 C30 108.6(14) . .
C28 C27 C30 114.1(15) . .
C27 C28 H28A 109.5 . .
C27 C28 H28B 109.5 . .
H28A C28 H28B 109.5 . .
C27 C28 H28C 109.5 . .
H28A C28 H28C 109.5 . .
H28B C28 H28C 109.5 . .
C27 C29 H29A 109.5 . .
C27 C29 H29B 109.5 . .
H29A C29 H29B 109.5 . .
C27 C29 H29C 109.5 . .
H29A C29 H29C 109.5 . .
H29B C29 H29C 109.5 . .
C27 C30 H30A 109.5 . .
C27 C30 H30B 109.5 . .
H30A C30 H30B 109.5 . .
C27 C30 H30C 109.5 . .
H30A C30 H30C 109.5 . .
H30B C30 H30C 109.5 . .
F1 C31 F3 106.1(13) . .
F1 C31 F2 106.8(14) . .
F3 C31 F2 107.6(13) . .
F1 C31 C32 112.2(11) . .
F3 C31 C32 108.8(13) . .
F2 C31 C32 114.9(11) . .
O5 C32 C33 129.3(11) . .
O5 C32 C31 113.4(11) . .
C33 C32 C31 117.3(10) . .
C34 C33 C32 125.8(12) . .
C34 C33 H33 117.1 . .
C32 C33 H33 117.1 . .
O6 C34 C33 128.4(12) . .
O6 C34 C35 113.0(11) . .
C33 C34 C35 118.6(11) . .
F5 C35 F6 106.7(14) . .
F5 C35 F4 106.7(15) . .
F6 C35 F4 101.3(13) . .
F5 C35 C34 116.1(12) . .
F6 C35 C34 113.0(13) . .
F4 C35 C34 111.8(12) . .
F9 C36 F7 108.7(14) . .
F9 C36 F8 108.4(13) . .
F7 C36 F8 105.3(12) . .
F9 C36 C37 112.0(11) . .
F7 C36 C37 109.0(12) . .
F8 C36 C37 113.1(12) . .
O8 C37 C38 130.8(11) . .
O8 C37 C36 113.5(11) . .
C38 C37 C36 115.6(11) . .
C39 C38 C37 123.5(12) . .
C39 C38 H38 118.3 . .
C37 C38 H38 118.3 . .
O7 C39 C38 130.0(12) . .
O7 C39 C40 113.9(10) . .
C38 C39 C40 116.0(11) . .
F11B C40 F12B 109.1(14) . .
F10A C40 F11A 106.0(16) . .
F11B C40 F10B 107.0(13) . .
F12B C40 F10B 106.0(14) . .
F10A C40 F12A 103.0(16) . .
F11A C40 F12A 102.4(15) . .
F11B C40 C39 117.7(15) . .
F10A C40 C39 115.1(15) . .
F12B C40 C39 112.1(13) . .
F11A C40 C39 117.9(19) . .
F10B C40 C39 104.0(15) . .
F12A C40 C39 110.7(17) . .
C102 O102 Ag5 97(4) . .

loop_
_geom_bond_atom_site_label_1
_geom_bond_atom_site_label_2
_geom_bond_distance
_geom_bond_site_symmetry_2
Ag1 C1 2.071(10) .
Ag1 C25 2.076(11) .
Ag1 Ag2 2.9162(12) .
Ag1 Ag4 2.9331(12) .
Ag1 Ag6 2.9426(12) .
Ag1 Ag3 2.9536(12) 3_665
Ag2 C13 2.259(11) .
Ag2 C1 2.311(11) .
Ag2 O8 2.349(8) 3_665
Ag2 O7 2.525(8) 3_665
Ag2 Ag6 2.8876(13) 3_665
Ag2 Ag5 2.9983(13) 3_665
Ag3 C7 2.162(11) .
Ag3 C25 2.216(10) 3_665
Ag3 C26 2.637(10) 3_665
Ag3 Ag5 2.8775(13) .
Ag3 Ag4 2.9131(13) .
Ag3 Ag1 2.9535(12) 3_665
Ag4 C7 2.277(12) .
Ag4 C1 2.299(12) .
Ag4 O6 2.376(9) .
Ag4 O5 2.513(8) .
Ag4 Ag5 3.0872(13) .
Ag5 C7 2.137(11) .
Ag5 C13 2.143(11) 3_665
Ag5 O102 2.54(7) .
Ag5 Ag6 2.8900(13) .
Ag5 Ag2 2.9983(13) 3_665
Ag6 C13 2.148(11) 3_665
Ag6 C25 2.198(10) .
Ag6 C26 2.703(10) .
Ag6 Ag2 2.8876(13) 3_665
F1 C31 1.303(18) .
F2 C31 1.329(16) .
F3 C31 1.323(19) .
F4 C35 1.315(18) .
F5 C35 1.306(17) .
F6 C35 1.310(18) .
F7 C36 1.324(19) .
F8 C36 1.325(18) .
F9 C36 1.279(17) .
F10A C40 1.344(17) .
F11A C40 1.360(18) .
F12A C40 1.401(17) .
F10B C40 1.385(17) .
F11B C40 1.324(16) .
F12B C40 1.356(16) .
O5 C32 1.219(13) .
O6 C34 1.233(15) .
O7 C39 1.244(14) .
O7 Ag2 2.525(8) 3_665
O8 C37 1.221(15) .
O8 Ag2 2.349(8) 3_665
C1 C2 1.205(12) .
C2 C3 1.492(12) .
C3 C4 1.516(15) .
C3 C6 1.517(15) .
C3 C5 1.524(16) .
C4 H4A 0.9800 .
C4 H4B 0.9800 .
C4 H4C 0.9800 .
C5 H5A 0.9800 .
C5 H5B 0.9800 .
C5 H5C 0.9800 .
C6 H6A 0.9800 .
C6 H6B 0.9800 .
C6 H6C 0.9800 .
C7 C8 1.201(13) .
C8 C9 1.495(14) .
C9 C10 1.493(16) .
C9 C12 1.522(16) .
C9 C11 1.553(17) .
C10 H10A 0.9800 .
C10 H10B 0.9800 .
C10 H10C 0.9800 .
C11 H11A 0.9800 .
C11 H11B 0.9800 .
C11 H11C 0.9800 .
C12 H12A 0.9800 .
C12 H12B 0.9800 .
C12 H12C 0.9800 .
C13 C14 1.209(15) .
C13 Ag5 2.143(11) 3_665
C13 Ag6 2.148(11) 3_665
C14 C15 1.459(15) .
C15 C18A 1.502(16) .
C15 C16A 1.528(16) .
C15 C18B 1.54(2) .
C15 C17A 1.537(15) .
C15 C16B 1.538(19) .
C15 C17B 1.54(2) .
C16A H16A 0.9800 .
C16A H16B 0.9800 .
C16A H16C 0.9800 .
C17A H17A 0.9800 .
C17A H17B 0.9800 .
C17A H17C 0.9800 .
C18A H18A 0.9800 .
C18A H18B 0.9800 .
C18A H18C 0.9800 .
C16B H16D 0.9800 .
C16B H16E 0.9800 .
C16B H16F 0.9800 .
C17B H17D 0.9800 .
C17B H17E 0.9800 .
C17B H17F 0.9800 .
C18B H18D 0.9800 .
C18B H18E 0.9800 .
C18B H18F 0.9800 .
C25 C26 1.199(14) .
C25 Ag3 2.216(10) 3_665
C26 C27 1.500(12) .
C26 Ag3 2.637(10) 3_665
C27 C29 1.521(15) .
C27 C28 1.525(14) .
C27 C30 1.546(14) .
C28 H28A 0.9800 .
C28 H28B 0.9800 .
C28 H28C 0.9800 .
C29 H29A 0.9800 .
C29 H29B 0.9800 .
C29 H29C 0.9800 .
C30 H30A 0.9800 .
C30 H30B 0.9800 .
C30 H30C 0.9800 .
C31 C32 1.557(17) .
C32 C33 1.378(17) .
C33 C34 1.375(18) .
C33 H33 0.9500 .
C34 C35 1.509(18) .
C36 C37 1.563(15) .
C37 C38 1.386(18) .
C38 C39 1.381(16) .
C38 H38 0.9500 .
C39 C40 1.518(18) .
C101 O101 1.44(2) .
C102 O102 1.43(2) .

loop_
_geom_torsion_atom_site_label_1
_geom_torsion_atom_site_label_2
_geom_torsion_atom_site_label_3
_geom_torsion_atom_site_label_4
_geom_torsion
_geom_torsion_site_symmetry_1
_geom_torsion_site_symmetry_4
Ag1 C25 C26 Ag3 105(4) . 3_665
Ag6 C25 C26 Ag3 -127.2(6) . 3_665
Ag1 C25 C26 Ag6 -128(4) . .
Ag3 C25 C26 Ag6 127.2(6) 3_665 .
Ag3 C26 C27 C29 -110.3(12) 3_665 .
Ag6 C26 C27 C29 114.8(12) . .
Ag3 C26 C27 C28 6.4(16) 3_665 .
Ag6 C26 C27 C28 -128.5(12) . .
Ag3 C26 C27 C30 131.6(13) 3_665 .
Ag6 C26 C27 C30 -3.3(17) . .
Ag4 O5 C32 C33 10(2) . .
Ag4 O5 C32 C31 -169.9(9) . .
F1 C31 C32 O5 -31.5(18) . .
F3 C31 C32 O5 85.6(15) . .
F2 C31 C32 O5 -153.8(13) . .
F1 C31 C32 C33 148.6(13) . .
F3 C31 C32 C33 -94.3(15) . .
F2 C31 C32 C33 26(2) . .
O5 C32 C33 C34 1(2) . .
C31 C32 C33 C34 -179.2(14) . .
Ag4 O6 C34 C33 -8(2) . .
Ag4 O6 C34 C35 173.0(9) . .
C32 C33 C34 O6 -3(2) . .
C32 C33 C34 C35 176.1(13) . .
O6 C34 C35 F5 -178.9(15) . .
C33 C34 C35 F5 2(2) . .
O6 C34 C35 F6 -55.1(18) . .
C33 C34 C35 F6 126.0(15) . .
O6 C34 C35 F4 58.4(18) . .
C33 C34 C35 F4 -120.5(15) . .
Ag2 O8 C37 C38 -13(2) 3_665 .
Ag2 O8 C37 C36 170.3(9) 3_665 .
F9 C36 C37 O8 -40.0(19) . .
F7 C36 C37 O8 80.3(16) . .
F8 C36 C37 O8 -162.9(13) . .
F9 C36 C37 C38 143.2(14) . .
F7 C36 C37 C38 -96.5(16) . .
F8 C36 C37 C38 20.3(18) . .
O8 C37 C38 C39 -4(2) . .
C36 C37 C38 C39 172.6(12) . .
Ag2 O7 C39 C38 14.0(19) 3_665 .
Ag2 O7 C39 C40 -169.5(8) 3_665 .
C37 C38 C39 O7 2(2) . .
C37 C38 C39 C40 -174.5(12) . .
O7 C39 C40 F11B -156.6(19) . .
C38 C39 C40 F11B 20(2) . .
O7 C39 C40 F10A 29(3) . .
C38 C39 C40 F10A -154(2) . .
O7 C39 C40 F12B -29(2) . .
C38 C39 C40 F12B 148(2) . .
O7 C39 C40 F11A 155(3) . .
C38 C39 C40 F11A -28(3) . .
O7 C39 C40 F10B 85(2) . .
C38 C39 C40 F10B -98(2) . .
O7 C39 C40 F12A -87(3) . .
C38 C39 C40 F12A 90(3) . .
